data_7117860
loop_
_publ_author_name
'Julia Weismann'
'Viktoria H. Gessner'

_publ_section_title
;
 Si-H activation by means of metal ligand cooperation in a methandiide
 derived carbene complex
;
_journal_name_full Chem.Commun.
_journal_page_first 14909
_journal_paper_doi 10.1039/C5cc05201G
_journal_volume 51
_journal_year 2015
_chemical_formula_sum 'C41 H41 O2 P Ru S2 Si'
_chemical_formula_weight 789.99
_chemical_name_systematic
;
 ?
;
_space_group_IT_number 2
_symmetry_cell_setting triclinic
_symmetry_space_group_name_Hall '-P 1'
_symmetry_space_group_name_H-M 'P -1'
_atom_sites_solution_hydrogens geom
_atom_sites_solution_primary direct
_atom_sites_solution_secondary difmap
_audit_creation_date 2015-05-04T13:33:52-00:00
_audit_creation_method 'WinGX routine CIF_UPDATE'
_audit_update_record
;
2015-05-05 deposited with the CCDC.
2015-08-20 downloaded from the CCDC.
;
_cell_angle_alpha 87.9340(10)
_cell_angle_beta 75.0580(10)
_cell_angle_gamma 82.3080(10)
_cell_formula_units_Z 2
_cell_length_a 11.7262(4)
_cell_length_b 12.1957(4)
_cell_length_c 13.2281(4)
_cell_measurement_temperature 100(2)
_cell_volume 1811.33(10)
_computing_cell_refinement 'SAINTPLUS 8.18C (Bruker APEX2, 2011)'
_computing_data_collection 'SMART 5.622 (Bruker AXS, 2001)'
_computing_data_reduction 'SAINTPLUS 8.18C (Bruker APEX2, 2011)'
_computing_molecular_graphics 'Ortep-3 V1.08 (Farrugia, 2001)'
_computing_structure_refinement 'SHELXL-97 (Sheldrick, 2008)'
_computing_structure_solution 'SHELXS-97 (Sheldrick, 2008)'
_diffrn_ambient_temperature 100(2)
_diffrn_measured_fraction_theta_full 0.999
_diffrn_measured_fraction_theta_max 0.999
_diffrn_measurement_device_type 'Bruker APEX-CCD'
_diffrn_measurement_method omega-scans
_diffrn_radiation_monochromator graphite
_diffrn_radiation_type MoK\a
_diffrn_radiation_wavelength 0.71073
_diffrn_reflns_av_R_equivalents 0.0142
_diffrn_reflns_av_unetI/netI 0.0148
_diffrn_reflns_limit_h_max 13
_diffrn_reflns_limit_h_min -13
_diffrn_reflns_limit_k_max 14
_diffrn_reflns_limit_k_min -13
_diffrn_reflns_limit_l_max 15
_diffrn_reflns_limit_l_min -15
_diffrn_reflns_number 21753
_diffrn_reflns_theta_full 25
_diffrn_reflns_theta_max 25
_diffrn_reflns_theta_min 2.31
_exptl_absorpt_coefficient_mu 0.661
_exptl_absorpt_correction_T_max 0.7121
_exptl_absorpt_correction_T_min 0.6523
_exptl_absorpt_correction_type empirical
_exptl_absorpt_process_details 'Sadabs 2008 (Bruker AXS, 2008)'
_exptl_crystal_colour yellow
_exptl_crystal_density_diffrn 1.448
_exptl_crystal_density_method 'not measured'
_exptl_crystal_description plate
_exptl_crystal_F_000 816
_exptl_crystal_size_max 0.27
_exptl_crystal_size_mid 0.23
_exptl_crystal_size_min 0.07
_refine_diff_density_max 0.537
_refine_diff_density_min -0.291
_refine_diff_density_rms 0.05
_refine_ls_extinction_method none
_refine_ls_goodness_of_fit_ref 1.048
_refine_ls_hydrogen_treatment mixed
_refine_ls_matrix_type full
_refine_ls_number_parameters 440
_refine_ls_number_reflns 6374
_refine_ls_number_restraints 1
_refine_ls_restrained_S_all 1.048
_refine_ls_R_factor_all 0.0213
_refine_ls_R_factor_gt 0.0199
_refine_ls_shift/su_max 0.005
_refine_ls_shift/su_mean 0
_refine_ls_structure_factor_coef Fsqd
_refine_ls_weighting_details 'calc w=1/[\s^2^(Fo^2^)+(0.0241P)^2^+1.4369P] where P=(Fo^2^+2Fc^2^)/3'
_refine_ls_weighting_scheme calc
_refine_ls_wR_factor_gt 0.0507
_refine_ls_wR_factor_ref 0.0516
_reflns_number_gt 6057
_reflns_number_total 6374
_reflns_threshold_expression >2sigma(I)
_cod_data_source_file c5cc05201g2_a.cif
_cod_data_source_block sad
_cod_original_sg_symbol_H-M P-1
_cod_database_code 7117860

loop_
_symmetry_equiv_pos_as_xyz
'x, y, z'
'-x, -y, -z'

loop_
_atom_site_label
_atom_site_type_symbol
_atom_site_fract_x
_atom_site_fract_y
_atom_site_fract_z
_atom_site_U_iso_or_equiv
_atom_site_adp_type
_atom_site_occupancy
_atom_site_symmetry_multiplicity
_atom_site_calc_flag
_atom_site_refinement_flags
_atom_site_disorder_assembly
_atom_site_disorder_group
Ru1 Ru 0.709188(11) 0.648936(10) 0.215568(10) 0.01016(5) Uani 1 1 d . . .
S1 S 0.58654(3) 0.70990(3) 0.09427(3) 0.01258(9) Uani 1 1 d . . .
S2 S 0.50934(3) 0.74256(3) 0.44757(3) 0.01178(9) Uani 1 1 d . . .
P1 P 0.45895(4) 0.71460(3) 0.22985(3) 0.01029(9) Uani 1 1 d . . .
Si1 Si 0.79286(4) 0.81662(4) 0.16522(4) 0.01236(10) Uani 1 1 d D . .
O1 O 0.58611(10) 0.80701(10) 0.48301(9) 0.0178(3) Uani 1 1 d . . .
O2 O 0.50394(10) 0.63048(10) 0.48605(9) 0.0163(3) Uani 1 1 d . . .
C1 C 0.55068(14) 0.74697(13) 0.31087(12) 0.0109(3) Uani 1 1 d . . .
H1 H 0.5636 0.8256 0.2935 0.013 Uiso 1 1 calc R . .
C2 C 0.33397(14) 0.82053(13) 0.23276(12) 0.0122(3) Uani 1 1 d . . .
C3 C 0.35851(15) 0.92856(14) 0.20848(13) 0.0158(3) Uani 1 1 d . . .
H3 H 0.4385 0.9441 0.1907 0.019 Uiso 1 1 calc R . .
C4 C 0.26695(16) 1.01297(14) 0.21019(14) 0.0184(4) Uani 1 1 d . . .
H4 H 0.2842 1.0864 0.1937 0.022 Uiso 1 1 calc R . .
C5 C 0.15013(16) 0.99108(15) 0.23582(14) 0.0203(4) Uani 1 1 d . . .
H5 H 0.0874 1.049 0.2355 0.024 Uiso 1 1 calc R . .
C6 C 0.12512(16) 0.88467(16) 0.26192(15) 0.0227(4) Uani 1 1 d . . .
H6 H 0.0448 0.87 0.2811 0.027 Uiso 1 1 calc R . .
C7 C 0.21600(15) 0.79906(15) 0.26035(14) 0.0179(4) Uani 1 1 d . . .
H7 H 0.198 0.726 0.278 0.021 Uiso 1 1 calc R . .
C8 C 0.39806(14) 0.58398(13) 0.24751(13) 0.0130(3) Uani 1 1 d . . .
C9 C 0.39120(14) 0.51383(14) 0.33346(13) 0.0144(3) Uani 1 1 d . . .
H9 H 0.4155 0.5346 0.3924 0.017 Uiso 1 1 calc R . .
C10 C 0.34833(14) 0.41275(14) 0.33248(14) 0.0174(4) Uani 1 1 d . . .
H10 H 0.3449 0.364 0.3906 0.021 Uiso 1 1 calc R . .
C11 C 0.31077(15) 0.38275(14) 0.24792(15) 0.0194(4) Uani 1 1 d . . .
H11 H 0.2809 0.314 0.2483 0.023 Uiso 1 1 calc R . .
C12 C 0.31673(16) 0.45308(15) 0.16232(15) 0.0201(4) Uani 1 1 d . . .
H12 H 0.2907 0.4326 0.1042 0.024 Uiso 1 1 calc R . .
C13 C 0.36055(15) 0.55290(14) 0.16166(14) 0.0174(4) Uani 1 1 d . . .
H13 H 0.3652 0.6006 0.1027 0.021 Uiso 1 1 calc R . .
C14 C 0.36281(15) 0.81371(15) 0.48608(13) 0.0163(4) Uani 1 1 d . . .
C15 C 0.34621(18) 0.92833(16) 0.47649(14) 0.0239(4) Uani 1 1 d . . .
H15 H 0.4122 0.9681 0.4506 0.029 Uiso 1 1 calc R . .
C16 C 0.2314(2) 0.98337(19) 0.50546(16) 0.0367(5) Uani 1 1 d . . .
H16 H 0.2182 1.0616 0.4992 0.044 Uiso 1 1 calc R . .
C17 C 0.13615(19) 0.9251(2) 0.54332(16) 0.0415(6) Uani 1 1 d . . .
H17 H 0.0578 0.9637 0.5636 0.05 Uiso 1 1 calc R . .
C18 C 0.15349(18) 0.8113(2) 0.55212(16) 0.0366(5) Uani 1 1 d . . .
H18 H 0.0872 0.7719 0.578 0.044 Uiso 1 1 calc R . .
C19 C 0.26753(16) 0.75429(18) 0.52328(14) 0.0242(4) Uani 1 1 d . . .
H19 H 0.2801 0.676 0.5289 0.029 Uiso 1 1 calc R . .
C20 C 0.65269(17) 0.40114(15) 0.12739(15) 0.0232(4) Uani 1 1 d . . .
H20A H 0.6241 0.4507 0.0767 0.035 Uiso 1 1 calc R . .
H20B H 0.5846 0.3769 0.1791 0.035 Uiso 1 1 calc R . .
H20C H 0.7033 0.3365 0.0909 0.035 Uiso 1 1 calc R . .
H100 H 0.8552(11) 0.8483(12) 0.2314(9) 0.000(4) Uiso 1 1 d D . .
C21 C 0.72321(15) 0.46127(13) 0.18177(14) 0.0170(4) Uani 1 1 d . . .
C22 C 0.69233(15) 0.47455(13) 0.29004(14) 0.0158(4) Uani 1 1 d . . .
H22 H 0.6122 0.4577 0.3311 0.019 Uiso 1 1 calc R . .
C23 C 0.75707(15) 0.53914(13) 0.33802(14) 0.0149(3) Uani 1 1 d . . .
H23 H 0.7234 0.5611 0.413 0.018 Uiso 1 1 calc R . .
C24 C 0.86106(15) 0.58148(13) 0.28040(14) 0.0156(4) Uani 1 1 d . . .
C25 C 0.89219(15) 0.56622(14) 0.16943(14) 0.0166(4) Uani 1 1 d . . .
H25 H 0.9554 0.6071 0.1247 0.02 Uiso 1 1 calc R . .
C29 C 0.88100(17) 0.69645(17) 0.43005(16) 0.0256(4) Uani 1 1 d . . .
H29A H 0.9375 0.7376 0.4509 0.038 Uiso 1 1 calc R . .
H29B H 0.8507 0.6447 0.4858 0.038 Uiso 1 1 calc R . .
H29C H 0.8145 0.7483 0.4177 0.038 Uiso 1 1 calc R . .
C26 C 0.82292(15) 0.51109(14) 0.12139(14) 0.0173(4) Uani 1 1 d . . .
H26 H 0.8377 0.514 0.0435 0.021 Uiso 1 1 calc R . .
C28 C 1.03703(17) 0.54030(17) 0.35063(17) 0.0281(4) Uani 1 1 d . . .
H28A H 1.0791 0.503 0.2846 0.042 Uiso 1 1 calc R . .
H28B H 0.998 0.4867 0.4002 0.042 Uiso 1 1 calc R . .
H28C H 1.094 0.5721 0.3799 0.042 Uiso 1 1 calc R . .
C27 C 0.94325(15) 0.63266(15) 0.33062(14) 0.0190(4) Uani 1 1 d . . .
H27 H 0.9853 0.6853 0.279 0.023 Uiso 1 1 calc R . .
C30 C 0.90363(15) 0.80424(13) 0.03173(13) 0.0150(3) Uani 1 1 d . . .
C31 C 1.00904(16) 0.85230(15) 0.01379(15) 0.0209(4) Uani 1 1 d . . .
H31 H 1.0226 0.8936 0.0681 0.025 Uiso 1 1 calc R . .
C32 C 1.09436(16) 0.84118(16) -0.08131(16) 0.0260(4) Uani 1 1 d . . .
H32 H 1.165 0.8747 -0.0911 0.031 Uiso 1 1 calc R . .
C33 C 1.07689(16) 0.78160(15) -0.16159(15) 0.0235(4) Uani 1 1 d . . .
H33 H 1.1355 0.7735 -0.2265 0.028 Uiso 1 1 calc R . .
C34 C 0.97312(17) 0.73372(15) -0.14669(14) 0.0220(4) Uani 1 1 d . . .
H34 H 0.96 0.6931 -0.2017 0.026 Uiso 1 1 calc R . .
C35 C 0.88827(16) 0.74499(14) -0.05135(14) 0.0189(4) Uani 1 1 d . . .
H35 H 0.8177 0.7115 -0.0423 0.023 Uiso 1 1 calc R . .
C36 C 0.69075(14) 0.94980(13) 0.16177(13) 0.0136(3) Uani 1 1 d . . .
C37 C 0.66045(15) 0.98777(14) 0.06993(13) 0.0158(3) Uani 1 1 d . . .
H37 H 0.6919 0.9456 0.0076 0.019 Uiso 1 1 calc R . .
C38 C 0.58550(15) 1.08559(14) 0.06748(14) 0.0191(4) Uani 1 1 d . . .
H38 H 0.5665 1.1098 0.004 0.023 Uiso 1 1 calc R . .
C39 C 0.53852(16) 1.14783(14) 0.15763(15) 0.0208(4) Uani 1 1 d . . .
H39 H 0.487 1.2146 0.1562 0.025 Uiso 1 1 calc R . .
C40 C 0.56670(16) 1.11259(15) 0.25007(15) 0.0221(4) Uani 1 1 d . . .
H40 H 0.5344 1.1551 0.3121 0.027 Uiso 1 1 calc R . .
C41 C 0.64238(15) 1.01481(14) 0.25169(14) 0.0180(4) Uani 1 1 d . . .
H41 H 0.6617 0.9915 0.3152 0.022 Uiso 1 1 calc R . .

loop_
_atom_site_aniso_label
_atom_site_aniso_U_11
_atom_site_aniso_U_22
_atom_site_aniso_U_33
_atom_site_aniso_U_23
_atom_site_aniso_U_13
_atom_site_aniso_U_12
Ru1 0.00907(7) 0.00915(7) 0.01135(8) 0.00137(5) -0.00183(5) 0.00016(5)
S1 0.01275(19) 0.0135(2) 0.0107(2) 0.00056(15) -0.00237(15) -0.00022(15)
S2 0.01180(19) 0.0128(2) 0.0106(2) 0.00030(15) -0.00333(15) -0.00019(15)
P1 0.01029(19) 0.0097(2) 0.0107(2) 0.00058(16) -0.00284(16) -0.00049(16)
Si1 0.0118(2) 0.0118(2) 0.0135(2) 0.00174(18) -0.00336(17) -0.00188(17)
O1 0.0180(6) 0.0211(6) 0.0159(6) -0.0017(5) -0.0066(5) -0.0037(5)
O2 0.0190(6) 0.0155(6) 0.0137(6) 0.0043(5) -0.0039(5) -0.0013(5)
C1 0.0114(8) 0.0109(8) 0.0104(8) 0.0013(6) -0.0031(6) -0.0016(6)
C2 0.0131(8) 0.0134(8) 0.0104(8) -0.0006(6) -0.0048(6) 0.0012(6)
C3 0.0151(8) 0.0163(8) 0.0159(9) 0.0006(7) -0.0036(7) -0.0023(7)
C4 0.0232(9) 0.0137(8) 0.0172(9) 0.0018(7) -0.0046(7) -0.0005(7)
C5 0.0186(9) 0.0194(9) 0.0217(9) -0.0012(7) -0.0073(7) 0.0062(7)
C6 0.0135(9) 0.0243(10) 0.0305(11) -0.0006(8) -0.0064(8) -0.0012(7)
C7 0.0162(8) 0.0158(9) 0.0225(9) 0.0015(7) -0.0061(7) -0.0028(7)
C8 0.0101(8) 0.0111(8) 0.0168(9) -0.0018(7) -0.0016(6) -0.0003(6)
C9 0.0120(8) 0.0145(8) 0.0162(9) -0.0008(7) -0.0034(7) 0.0000(6)
C10 0.0130(8) 0.0138(8) 0.0232(9) 0.0038(7) -0.0020(7) -0.0004(7)
C11 0.0133(8) 0.0123(8) 0.0311(10) -0.0044(7) -0.0023(7) -0.0016(7)
C12 0.0186(9) 0.0200(9) 0.0227(10) -0.0076(7) -0.0065(7) -0.0016(7)
C13 0.0187(9) 0.0177(9) 0.0159(9) 0.0004(7) -0.0051(7) -0.0019(7)
C14 0.0152(8) 0.0235(9) 0.0085(8) -0.0020(7) -0.0033(6) 0.0043(7)
C15 0.0290(10) 0.0244(10) 0.0170(9) -0.0050(8) -0.0081(8) 0.0067(8)
C16 0.0447(13) 0.0367(12) 0.0239(11) -0.0105(9) -0.0131(10) 0.0234(10)
C17 0.0237(11) 0.0725(18) 0.0202(11) -0.0087(11) -0.0062(9) 0.0259(11)
C18 0.0164(10) 0.0708(17) 0.0193(10) 0.0041(10) -0.0019(8) 0.0003(10)
C19 0.0174(9) 0.0387(11) 0.0154(9) 0.0042(8) -0.0036(7) -0.0019(8)
C20 0.0243(10) 0.0152(9) 0.0299(11) -0.0043(8) -0.0074(8) 0.0001(7)
C21 0.0177(8) 0.0076(8) 0.0244(10) -0.0003(7) -0.0060(7) 0.0038(7)
C22 0.0130(8) 0.0100(8) 0.0229(9) 0.0042(7) -0.0041(7) 0.0020(6)
C23 0.0144(8) 0.0119(8) 0.0171(9) 0.0041(7) -0.0045(7) 0.0028(6)
C24 0.0127(8) 0.0112(8) 0.0222(9) 0.0033(7) -0.0054(7) 0.0025(6)
C25 0.0111(8) 0.0126(8) 0.0224(9) 0.0045(7) -0.0006(7) 0.0033(6)
C29 0.0202(9) 0.0295(11) 0.0300(11) -0.0045(9) -0.0117(8) -0.0020(8)
C26 0.0179(9) 0.0129(8) 0.0178(9) -0.0003(7) -0.0024(7) 0.0059(7)
C28 0.0185(9) 0.0297(11) 0.0372(12) 0.0042(9) -0.0124(8) 0.0023(8)
C27 0.0129(8) 0.0196(9) 0.0251(10) 0.0057(8) -0.0069(7) -0.0021(7)
C30 0.0145(8) 0.0106(8) 0.0177(9) 0.0043(7) -0.0016(7) 0.0001(6)
C31 0.0186(9) 0.0188(9) 0.0248(10) 0.0011(8) -0.0037(8) -0.0045(7)
C32 0.0166(9) 0.0264(10) 0.0322(11) 0.0056(8) -0.0005(8) -0.0059(8)
C33 0.0196(9) 0.0220(10) 0.0212(10) 0.0058(8) 0.0042(7) 0.0047(8)
C34 0.0268(10) 0.0182(9) 0.0187(9) -0.0001(7) -0.0034(8) 0.0008(8)
C35 0.0178(9) 0.0172(9) 0.0207(9) 0.0028(7) -0.0025(7) -0.0045(7)
C36 0.0134(8) 0.0106(8) 0.0168(9) 0.0015(7) -0.0026(7) -0.0048(6)
C37 0.0176(8) 0.0136(8) 0.0150(9) 0.0000(7) -0.0020(7) -0.0023(7)
C38 0.0194(9) 0.0166(9) 0.0216(9) 0.0063(7) -0.0060(7) -0.0040(7)
C39 0.0178(9) 0.0099(8) 0.0328(11) 0.0009(7) -0.0036(8) -0.0013(7)
C40 0.0239(9) 0.0167(9) 0.0233(10) -0.0077(7) -0.0007(8) -0.0031(7)
C41 0.0214(9) 0.0172(9) 0.0162(9) 0.0006(7) -0.0045(7) -0.0058(7)

loop_
_atom_type_symbol
_atom_type_description
_atom_type_scat_dispersion_real
_atom_type_scat_dispersion_imag
_atom_type_scat_source
C C 0.0033 0.0016 'International Tables Vol C Tables 4.2.6.8 and 6.1.1.4'
H H 0 0 'International Tables Vol C Tables 4.2.6.8 and 6.1.1.4'
O O 0.0106 0.006 'International Tables Vol C Tables 4.2.6.8 and 6.1.1.4'
Si Si 0.0817 0.0704 'International Tables Vol C Tables 4.2.6.8 and 6.1.1.4'
P P 0.1023 0.0942 'International Tables Vol C Tables 4.2.6.8 and 6.1.1.4'
S S 0.1246 0.1234 'International Tables Vol C Tables 4.2.6.8 and 6.1.1.4'
Ru Ru -1.2594 0.8363 'International Tables Vol C Tables 4.2.6.8 and 6.1.1.4'

loop_
_geom_angle_atom_site_label_1
_geom_angle_atom_site_label_2
_geom_angle_atom_site_label_3
_geom_angle
_geom_angle_site_symmetry_1
_geom_angle_site_symmetry_3
C1 Ru1 C25 158.59(6) . .
C1 Ru1 C23 99.14(6) . .
C25 Ru1 C23 66.95(6) . .
C1 Ru1 C26 160.10(6) . .
C25 Ru1 C26 37.18(7) . .
C23 Ru1 C26 78.64(6) . .
C1 Ru1 C24 121.77(6) . .
C25 Ru1 C24 37.88(6) . .
C23 Ru1 C24 37.27(6) . .
C26 Ru1 C24 67.77(6) . .
C1 Ru1 C22 101.67(6) . .
C25 Ru1 C22 77.23(6) . .
C23 Ru1 C22 36.73(6) . .
C26 Ru1 C22 64.68(6) . .
C24 Ru1 C22 66.32(6) . .
C1 Ru1 C21 124.34(6) . .
C25 Ru1 C21 66.24(6) . .
C23 Ru1 C21 65.47(6) . .
C26 Ru1 C21 36.73(6) . .
C24 Ru1 C21 78.80(6) . .
C22 Ru1 C21 34.91(6) . .
C1 Ru1 Si1 88.55(4) . .
C25 Ru1 Si1 86.04(5) . .
C23 Ru1 Si1 122.54(5) . .
C26 Ru1 Si1 109.47(5) . .
C24 Ru1 Si1 91.43(4) . .
C22 Ru1 Si1 157.70(4) . .
C21 Ru1 Si1 146.01(5) . .
C1 Ru1 S1 74.97(4) . .
C25 Ru1 S1 124.90(5) . .
C23 Ru1 S1 152.81(5) . .
C26 Ru1 S1 97.86(5) . .
C24 Ru1 S1 162.70(5) . .
C22 Ru1 S1 117.41(4) . .
C21 Ru1 S1 95.49(4) . .
Si1 Ru1 S1 84.241(15) . .
C1 Ru1 P1 38.10(4) . .
C25 Ru1 P1 162.86(5) . .
C23 Ru1 P1 117.97(4) . .
C26 Ru1 P1 125.81(5) . .
C24 Ru1 P1 153.48(5) . .
C22 Ru1 P1 97.38(4) . .
C21 Ru1 P1 99.98(4) . .
Si1 Ru1 P1 102.704(14) . .
S1 Ru1 P1 43.284(13) . .
P1 S1 Ru1 80.156(18) . .
O1 S2 O2 117.49(7) . .
O1 S2 C1 106.66(7) . .
O2 S2 C1 111.62(7) . .
O1 S2 C14 107.33(8) . .
O2 S2 C14 107.11(8) . .
C1 S2 C14 105.99(8) . .
C1 P1 C2 112.87(7) . .
C1 P1 C8 119.62(8) . .
C2 P1 C8 105.89(7) . .
C1 P1 S1 95.99(5) . .
C2 P1 S1 113.51(6) . .
C8 P1 S1 108.93(6) . .
C1 P1 Ru1 48.94(5) . .
C2 P1 Ru1 150.92(6) . .
C8 P1 Ru1 103.17(5) . .
S1 P1 Ru1 56.561(15) . .
C36 Si1 C30 105.93(7) . .
C36 Si1 Ru1 119.40(5) . .
C30 Si1 Ru1 111.76(5) . .
S2 C1 P1 124.10(9) . .
S2 C1 Ru1 123.40(8) . .
P1 C1 Ru1 92.96(7) . .
C3 C2 C7 119.32(15) . .
C3 C2 P1 117.58(12) . .
C7 C2 P1 123.09(13) . .
C4 C3 C2 120.25(16) . .
C3 C4 C5 120.30(17) . .
C6 C5 C4 119.71(16) . .
C5 C6 C7 120.67(17) . .
C6 C7 C2 119.74(16) . .
C9 C8 C13 119.66(15) . .
C9 C8 P1 126.43(13) . .
C13 C8 P1 113.85(13) . .
C8 C9 C10 119.49(16) . .
C11 C10 C9 120.64(16) . .
C10 C11 C12 119.94(16) . .
C13 C12 C11 120.02(17) . .
C12 C13 C8 120.24(16) . .
C19 C14 C15 121.50(17) . .
C19 C14 S2 119.62(14) . .
C15 C14 S2 118.87(14) . .
C16 C15 C14 118.6(2) . .
C17 C16 C15 120.3(2) . .
C16 C17 C18 120.65(19) . .
C17 C18 C19 120.1(2) . .
C14 C19 C18 118.8(2) . .
C22 C21 C26 118.12(16) . .
C22 C21 C20 122.17(16) . .
C26 C21 C20 119.65(16) . .
C22 C21 Ru1 72.49(10) . .
C26 C21 Ru1 67.01(9) . .
C20 C21 Ru1 129.96(12) . .
C21 C22 C23 120.30(16) . .
C21 C22 Ru1 72.60(10) . .
C23 C22 Ru1 67.00(9) . .
C24 C23 C22 122.00(16) . .
C24 C23 Ru1 72.10(9) . .
C22 C23 Ru1 76.27(10) . .
C23 C24 C25 116.67(16) . .
C23 C24 C27 123.40(16) . .
C25 C24 C27 119.76(15) . .
C23 C24 Ru1 70.63(9) . .
C25 C24 Ru1 69.83(9) . .
C27 C24 Ru1 134.10(12) . .
C26 C25 C24 121.16(16) . .
C26 C25 Ru1 71.99(9) . .
C24 C25 Ru1 72.29(9) . .
C25 C26 C21 121.31(16) . .
C25 C26 Ru1 70.82(9) . .
C21 C26 Ru1 76.25(10) . .
C24 C27 C29 114.41(15) . .
C24 C27 C28 107.94(15) . .
C29 C27 C28 110.93(16) . .
C35 C30 C31 116.55(16) . .
C35 C30 Si1 123.31(13) . .
C31 C30 Si1 120.10(13) . .
C32 C31 C30 121.78(18) . .
C33 C32 C31 120.28(17) . .
C32 C33 C34 119.40(17) . .
C33 C34 C35 120.03(18) . .
C34 C35 C30 121.96(17) . .
C37 C36 C41 117.19(15) . .
C37 C36 Si1 121.69(13) . .
C41 C36 Si1 121.12(13) . .
C38 C37 C36 121.64(16) . .
C39 C38 C37 119.91(17) . .
C38 C39 C40 119.96(16) . .
C39 C40 C41 119.75(16) . .
C40 C41 C36 121.55(17) . .

loop_
_geom_bond_atom_site_label_1
_geom_bond_atom_site_label_2
_geom_bond_distance
_geom_bond_site_symmetry_2
Ru1 C1 2.1861(16) .
Ru1 C25 2.1874(16) .
Ru1 C23 2.2007(16) .
Ru1 C26 2.2025(16) .
Ru1 C24 2.2200(16) .
Ru1 C22 2.3225(16) .
Ru1 C21 2.3239(16) .
Ru1 Si1 2.3855(5) .
Ru1 S1 2.4522(4) .
Ru1 P1 2.8954(4) .
S1 P1 2.0148(6) .
S2 O1 1.4429(12) .
S2 O2 1.4449(12) .
S2 C1 1.7480(16) .
S2 C14 1.7738(17) .
P1 C1 1.7889(16) .
P1 C2 1.8127(16) .
P1 C8 1.8149(17) .
Si1 C36 1.8910(17) .
Si1 C30 1.9005(17) .
C2 C3 1.395(2) .
C2 C7 1.395(2) .
C3 C4 1.381(2) .
C4 C5 1.384(3) .
C5 C6 1.381(3) .
C6 C7 1.385(2) .
C8 C9 1.390(2) .
C8 C13 1.400(2) .
C9 C10 1.394(2) .
C10 C11 1.381(3) .
C11 C12 1.389(3) .
C12 C13 1.382(3) .
C14 C19 1.387(3) .
C14 C15 1.391(3) .
C15 C16 1.386(3) .
C16 C17 1.379(4) .
C17 C18 1.381(4) .
C18 C19 1.387(3) .
C20 C21 1.499(3) .
C21 C22 1.394(3) .
C21 C26 1.431(2) .
C22 C23 1.430(2) .
C23 C24 1.413(2) .
C24 C25 1.431(2) .
C24 C27 1.510(2) .
C25 C26 1.400(3) .
C29 C27 1.515(3) .
C28 C27 1.531(2) .
C30 C35 1.399(3) .
C30 C31 1.400(2) .
C31 C32 1.389(3) .
C32 C33 1.380(3) .
C33 C34 1.385(3) .
C34 C35 1.389(3) .
C36 C37 1.398(2) .
C36 C41 1.402(2) .
C37 C38 1.389(2) .
C38 C39 1.384(3) .
C39 C40 1.386(3) .
C40 C41 1.391(3) .
